data_2016128
loop_
_publ_author_name
'Qing-Ling Ni'
'Fa-Si Li'
'Xiu-Jian Wang'
'Xian-Su Bi'
'Sen Liao'

_publ_section_title
;<i>catena</i>-Poly[[[pyridinecopper(II)]bis[\m~3~-4-(2-oxidobenzylideneamino)benzoato]]
 dimethylformamide disolvate], a polymer composed of dimeric dicopper building
 units
;
_journal_coeditor_code AV3097
_journal_issue 9
_journal_name_full 'Acta Crystallographica Section C'
_journal_page_first m416
_journal_page_last m418
_journal_paper_doi 10.1107/S010827010703781X
_journal_volume 63
_journal_year 2007
_chemical_formula_iupac '[Cu (C14 H9 N1 O3) (C5 H5 N1)], C3 H7 N O'
_chemical_formula_moiety 'C19 H14 Cu N2 O3, C3 H7 N O'
_chemical_formula_sum 'C22 H21 Cu N3 O4'
_chemical_formula_weight 454.96
_chemical_name_systematic
;
catena-Poly[[[pyridinecopper(II)]bis(\m~3~-4-(2-\
oxidobenzylideneamino)benzoato)] dimethylformamide disolvate]
;
_space_group_IT_number 2
_symmetry_cell_setting triclinic
_symmetry_space_group_name_Hall '-P 1'
_symmetry_space_group_name_H-M 'P -1'
_atom_sites_solution_hydrogens geom
_atom_sites_solution_primary direct
_atom_sites_solution_secondary difmap
_audit_creation_method SHELXL-97
_cell_angle_alpha 80.393(5)
_cell_angle_beta 86.408(3)
_cell_angle_gamma 80.138(2)
_cell_formula_units_Z 2
_cell_length_a 8.9547(13)
_cell_length_b 10.6215(15)
_cell_length_c 11.3899(16)
_cell_measurement_temperature 298(2)
_cell_measurement_theta_max 28.27
_cell_measurement_theta_min 2.46
_cell_volume 1051.7(3)
_computing_cell_refinement 'SAINT (Bruker, 1998)'
_computing_data_collection 'SMART (Bruker, 1998)'
_computing_data_reduction SAINT
_computing_molecular_graphics 'SHELXTL (Sheldrick, 1997b)'
_computing_publication_material SHELXTL
_computing_structure_refinement 'SHELXL97 (Sheldrick, 1997a)'
_computing_structure_solution 'SHELXS97 (Sheldrick, 1997a)'
_diffrn_ambient_temperature 298(2)
_diffrn_measured_fraction_theta_full 0.985
_diffrn_measured_fraction_theta_max 0.912
_diffrn_measurement_device_type 'Bruker SMART CCD area-detector'
_diffrn_measurement_method \w
_diffrn_radiation_monochromator graphite
_diffrn_radiation_source 'fine-focus sealed tube'
_diffrn_radiation_type MoK\a
_diffrn_radiation_wavelength 0.71073
_diffrn_reflns_av_R_equivalents 0.0925
_diffrn_reflns_av_sigmaI/netI 0.0784
_diffrn_reflns_limit_h_max 11
_diffrn_reflns_limit_h_min -10
_diffrn_reflns_limit_k_max 14
_diffrn_reflns_limit_k_min -13
_diffrn_reflns_limit_l_max 15
_diffrn_reflns_limit_l_min -14
_diffrn_reflns_number 7282
_diffrn_reflns_theta_full 26.00
_diffrn_reflns_theta_max 28.30
_diffrn_reflns_theta_min 1.81
_exptl_absorpt_coefficient_mu 1.072
_exptl_absorpt_correction_T_max 0.842
_exptl_absorpt_correction_T_min 0.752
_exptl_absorpt_correction_type multi-scan
_exptl_absorpt_process_details '(SADABS; Bruker, 1998)'
_exptl_crystal_colour black
_exptl_crystal_density_diffrn 1.437
_exptl_crystal_density_method 'not measured'
_exptl_crystal_description prism
_exptl_crystal_F_000 470
_exptl_crystal_size_max 0.23
_exptl_crystal_size_mid 0.20
_exptl_crystal_size_min 0.16
_refine_diff_density_max 1.067
_refine_diff_density_min -0.642
_refine_ls_extinction_method none
_refine_ls_goodness_of_fit_ref 1.094
_refine_ls_hydrogen_treatment constr
_refine_ls_matrix_type full
_refine_ls_number_parameters 246
_refine_ls_number_reflns 4757
_refine_ls_number_restraints 0
_refine_ls_restrained_S_all 1.094
_refine_ls_R_factor_all 0.0712
_refine_ls_R_factor_gt 0.0592
_refine_ls_shift/su_max 0.000
_refine_ls_shift/su_mean 0.000
_refine_ls_structure_factor_coef Fsqd
_refine_ls_weighting_details 'calc w=1/[\s^2^(Fo^2^)+(0.1101P)^2^] where P=(Fo^2^+2Fc^2^)/3'
_refine_ls_weighting_scheme calc
_refine_ls_wR_factor_gt 0.1710
_refine_ls_wR_factor_ref 0.1842
_reflns_number_gt 3900
_reflns_number_total 4757
_reflns_threshold_expression I>2\s(I)
_cod_data_source_file av3097.cif
_cod_data_source_block I
_cod_database_code 2016128
_cod_database_fobs_code 2016128

loop_
_symmetry_equiv_pos_as_xyz
'x, y, z'
'-x, -y, -z'

loop_
_atom_site_type_symbol
_atom_site_label
_atom_site_fract_x
_atom_site_fract_y
_atom_site_fract_z
_atom_site_U_iso_or_equiv
_atom_site_adp_type
_atom_site_calc_flag
_atom_site_refinement_flags
_atom_site_occupancy
Cu Cu1 0.44343(4) -0.07274(4) 0.39760(3) 0.02736(18) Uani d . 1
O O1 0.3492(3) -0.0224(2) 0.54311(19) 0.0312(5) Uani d . 1
O O2 0.6357(3) 0.2253(3) -0.2139(2) 0.0481(7) Uani d . 1
O O3 0.4509(3) 0.1227(2) -0.2554(2) 0.0337(5) Uani d . 1
O O4 -0.1534(10) 0.3646(9) 0.1886(7) 0.185(3) Uiso d . 1
N N1 0.5252(3) -0.2498(3) 0.4904(2) 0.0326(6) Uani d . 1
N N2 0.3216(3) 0.0842(3) 0.3017(2) 0.0286(6) Uani d . 1
N N3 -0.1575(6) 0.4098(6) -0.0063(5) 0.0835(14) Uiso d . 1
C C1 0.4470(5) -0.3025(4) 0.5862(3) 0.0417(9) Uani d . 1
H H1 0.3554 -0.2563 0.6097 0.050 Uiso calc R 1
C C2 0.4982(6) -0.4213(4) 0.6493(4) 0.0585(13) Uani d . 1
H H2 0.4411 -0.4556 0.7141 0.070 Uiso calc R 1
C C3 0.6347(7) -0.4902(4) 0.6169(4) 0.0629(14) Uani d . 1
H H3 0.6718 -0.5706 0.6602 0.075 Uiso calc R 1
C C4 0.7147(6) -0.4386(4) 0.5201(4) 0.0613(13) Uani d . 1
H H4 0.8067 -0.4837 0.4958 0.074 Uiso calc R 1
C C5 0.6567(5) -0.3180(4) 0.4589(3) 0.0399(8) Uani d . 1
H H5 0.7116 -0.2831 0.3930 0.048 Uiso calc R 1
C C6 0.2127(4) 0.0440(3) 0.5565(3) 0.0283(7) Uani d . 1
C C7 0.1424(4) 0.0393(4) 0.6711(3) 0.0360(8) Uani d . 1
H H7 0.1922 -0.0119 0.7361 0.043 Uiso calc R 1
C C8 0.0004(4) 0.1100(4) 0.6879(3) 0.0410(9) Uani d . 1
H H8 -0.0434 0.1052 0.7644 0.049 Uiso calc R 1
C C9 -0.0780(4) 0.1868(4) 0.5956(4) 0.0445(9) Uani d . 1
H H9 -0.1743 0.2322 0.6086 0.053 Uiso calc R 1
C C10 -0.0110(4) 0.1953(4) 0.4828(3) 0.0385(8) Uani d . 1
H H10 -0.0620 0.2492 0.4199 0.046 Uiso calc R 1
C C11 0.1329(4) 0.1242(3) 0.4608(3) 0.0299(7) Uani d . 1
C C12 0.1946(4) 0.1429(3) 0.3404(3) 0.0325(7) Uani d . 1
H H12 0.1371 0.2032 0.2851 0.039 Uiso calc R 1
C C13 0.3612(4) 0.1199(3) 0.1776(3) 0.0280(7) Uani d . 1
C C14 0.4978(4) 0.1656(3) 0.1470(3) 0.0321(7) Uani d . 1
H H14 0.5584 0.1783 0.2060 0.039 Uiso calc R 1
C C15 0.5421(4) 0.1916(3) 0.0288(3) 0.0349(8) Uani d . 1
H H15 0.6314 0.2249 0.0082 0.042 Uiso calc R 1
C C16 0.4554(4) 0.1690(3) -0.0602(3) 0.0262(6) Uani d . 1
C C17 0.3184(4) 0.1262(3) -0.0285(3) 0.0304(7) Uani d . 1
H H17 0.2578 0.1129 -0.0872 0.037 Uiso calc R 1
C C18 0.2712(4) 0.1032(3) 0.0902(3) 0.0316(7) Uani d . 1
H H18 0.1782 0.0762 0.1106 0.038 Uiso calc R 1
C C19 0.5200(4) 0.1763(3) -0.1867(3) 0.0305(7) Uani d . 1
C C20 -0.0747(14) 0.3537(14) -0.1090(10) 0.207(6) Uiso d . 1
H H20A -0.1114 0.4045 -0.1825 0.310 Uiso d R 1
H H20B -0.0917 0.2663 -0.1053 0.310 Uiso d R 1
H H20C 0.0319 0.3544 -0.1051 0.310 Uiso d R 1
C C21 -0.2667(13) 0.5097(11) -0.0481(8) 0.165(4) Uiso d . 1
H H21A -0.3199 0.5456 0.0177 0.248 Uiso d R 1
H H21B -0.3367 0.4790 -0.0926 0.248 Uiso d R 1
H H21C -0.2208 0.5752 -0.0988 0.248 Uiso d R 1
C C22 -0.1006(17) 0.3341(15) 0.1051(13) 0.201(6) Uiso d . 1
H H22 -0.0234 0.2633 0.1062 0.241 Uiso d R 1

loop_
_atom_site_aniso_label
_atom_site_aniso_U_11
_atom_site_aniso_U_22
_atom_site_aniso_U_33
_atom_site_aniso_U_12
_atom_site_aniso_U_13
_atom_site_aniso_U_23
Cu1 0.0310(3) 0.0299(3) 0.0180(2) 0.00142(17) 0.00179(15) -0.00217(16)
O1 0.0297(12) 0.0403(13) 0.0204(11) 0.0010(10) 0.0016(9) -0.0037(10)
O2 0.0538(18) 0.0603(18) 0.0320(14) -0.0221(14) 0.0136(12) -0.0048(12)
O3 0.0374(13) 0.0377(13) 0.0223(11) 0.0036(10) 0.0027(9) -0.0060(10)
N1 0.0432(17) 0.0289(14) 0.0250(14) -0.0035(12) -0.0048(12) -0.0031(11)
N2 0.0322(14) 0.0318(14) 0.0188(12) 0.0002(11) 0.0024(10) -0.0026(10)
C1 0.055(2) 0.039(2) 0.0312(19) -0.0096(17) -0.0007(16) -0.0034(15)
C2 0.097(4) 0.045(2) 0.033(2) -0.021(3) -0.011(2) 0.0077(18)
C3 0.096(4) 0.033(2) 0.054(3) 0.002(2) -0.027(3) 0.0055(19)
C4 0.065(3) 0.040(2) 0.075(3) 0.013(2) -0.020(3) -0.012(2)
C5 0.045(2) 0.0327(19) 0.039(2) -0.0009(16) -0.0060(16) -0.0024(15)
C6 0.0316(17) 0.0295(16) 0.0239(15) -0.0058(13) 0.0055(12) -0.0065(12)
C7 0.042(2) 0.042(2) 0.0257(17) -0.0108(16) 0.0069(14) -0.0077(15)
C8 0.045(2) 0.052(2) 0.0286(18) -0.0147(18) 0.0157(15) -0.0133(16)
C9 0.0331(19) 0.045(2) 0.054(2) 0.0005(16) 0.0113(17) -0.0166(18)
C10 0.0333(18) 0.041(2) 0.0376(19) 0.0032(15) 0.0020(15) -0.0079(16)
C11 0.0284(16) 0.0342(17) 0.0274(16) -0.0047(13) 0.0036(13) -0.0077(13)
C12 0.0330(17) 0.0340(18) 0.0287(17) -0.0013(14) -0.0028(13) -0.0035(14)
C13 0.0333(17) 0.0258(15) 0.0193(15) 0.0048(13) 0.0008(12) 0.0018(12)
C14 0.0367(18) 0.0377(18) 0.0230(16) -0.0066(14) -0.0019(13) -0.0069(13)
C15 0.0373(19) 0.0343(18) 0.0335(18) -0.0090(15) 0.0060(14) -0.0061(14)
C16 0.0328(16) 0.0217(14) 0.0205(15) 0.0021(12) 0.0024(12) -0.0011(11)
C17 0.0324(17) 0.0359(18) 0.0206(15) 0.0012(14) -0.0037(12) -0.0038(13)
C18 0.0269(16) 0.0388(18) 0.0269(17) -0.0038(13) 0.0010(12) -0.0013(13)
C19 0.0395(18) 0.0251(16) 0.0214(15) 0.0045(13) 0.0028(13) 0.0011(12)

loop_
_atom_type_symbol
_atom_type_description
_atom_type_scat_dispersion_real
_atom_type_scat_dispersion_imag
_atom_type_scat_source
C C 0.0033 0.0016 'International Tables Vol C Tables 4.2.6.8 and 6.1.1.4'
H H 0.0000 0.0000 'International Tables Vol C Tables 4.2.6.8 and 6.1.1.4'
N N 0.0061 0.0033 'International Tables Vol C Tables 4.2.6.8 and 6.1.1.4'
O O 0.0106 0.0060 'International Tables Vol C Tables 4.2.6.8 and 6.1.1.4'
Cu Cu 0.3201 1.2651 'International Tables Vol C Tables 4.2.6.8 and 6.1.1.4'

loop_
_geom_angle_atom_site_label_1
_geom_angle_atom_site_label_2
_geom_angle_atom_site_label_3
_geom_angle_site_symmetry_1
_geom_angle_site_symmetry_3
_geom_angle
_geom_angle_publ_flag
O1 Cu1 O3 . 2_655 176.68(9) yes
O1 Cu1 N2 . . 90.46(10) yes
O3 Cu1 N2 2_655 . 91.26(10) yes
O1 Cu1 N1 . . 89.10(11) yes
O3 Cu1 N1 2_655 . 89.86(11) yes
N2 Cu1 N1 . . 167.16(12) yes
O1 Cu1 O1 . 2_656 82.50(9) yes
O3 Cu1 O1 2_655 2_656 94.38(10) yes
N2 Cu1 O1 . 2_656 100.60(10) yes
N1 Cu1 O1 . 2_656 92.06(10) yes
C6 O1 Cu1 . . 126.9(2) ?
C6 O1 Cu1 . 2_656 115.3(2) ?
Cu1 O1 Cu1 . 2_656 97.50(9) yes
C19 O3 Cu1 . 2_655 118.6(2) ?
C5 N1 C1 . . 117.7(3) ?
C5 N1 Cu1 . . 121.5(2) ?
C1 N1 Cu1 . . 120.8(3) ?
C12 N2 C13 . . 116.7(3) ?
C12 N2 Cu1 . . 122.9(2) ?
C13 N2 Cu1 . . 119.5(2) ?
C21 N3 C22 . . 140.8(9) ?
C21 N3 C20 . . 109.4(7) ?
C22 N3 C20 . . 109.6(9) ?
N1 C1 C2 . . 122.1(4) ?
N1 C1 H1 . . 118.9 ?
C2 C1 H1 . . 118.9 ?
C1 C2 C3 . . 119.7(4) ?
C1 C2 H2 . . 120.1 ?
C3 C2 H2 . . 120.1 ?
C4 C3 C2 . . 118.9(4) ?
C4 C3 H3 . . 120.6 ?
C2 C3 H3 . . 120.6 ?
C3 C4 C5 . . 118.9(4) ?
C3 C4 H4 . . 120.6 ?
C5 C4 H4 . . 120.6 ?
N1 C5 C4 . . 122.7(4) ?
N1 C5 H5 . . 118.6 ?
C4 C5 H5 . . 118.6 ?
O1 C6 C7 . . 119.5(3) ?
O1 C6 C11 . . 123.0(3) ?
C7 C6 C11 . . 117.5(3) ?
C8 C7 C6 . . 120.6(3) ?
C8 C7 H7 . . 119.7 ?
C6 C7 H7 . . 119.7 ?
C9 C8 C7 . . 122.1(3) ?
C9 C8 H8 . . 118.9 ?
C7 C8 H8 . . 118.9 ?
C8 C9 C10 . . 118.6(3) ?
C8 C9 H9 . . 120.7 ?
C10 C9 H9 . . 120.7 ?
C9 C10 C11 . . 121.5(3) ?
C9 C10 H10 . . 119.3 ?
C11 C10 H10 . . 119.3 ?
C10 C11 C6 . . 119.6(3) ?
C10 C11 C12 . . 117.1(3) ?
C6 C11 C12 . . 123.2(3) ?
N2 C12 C11 . . 126.5(3) ?
N2 C12 H12 . . 116.8 ?
C11 C12 H12 . . 116.8 ?
C18 C13 C14 . . 120.0(3) ?
C18 C13 N2 . . 121.1(3) ?
C14 C13 N2 . . 118.8(3) ?
C15 C14 C13 . . 119.4(3) ?
C15 C14 H14 . . 120.3 ?
C13 C14 H14 . . 120.3 ?
C14 C15 C16 . . 121.0(3) ?
C14 C15 H15 . . 119.5 ?
C16 C15 H15 . . 119.5 ?
C17 C16 C15 . . 118.8(3) ?
C17 C16 C19 . . 121.2(3) ?
C15 C16 C19 . . 119.5(3) ?
C18 C17 C16 . . 120.4(3) ?
C18 C17 H17 . . 119.8 ?
C16 C17 H17 . . 119.8 ?
C13 C18 C17 . . 120.2(3) ?
C13 C18 H18 . . 119.9 ?
C17 C18 H18 . . 119.9 ?
O2 C19 O3 . . 125.7(3) ?
O2 C19 C16 . . 119.3(3) ?
O3 C19 C16 . . 114.8(3) ?
N3 C20 H20A . . 109.5 ?
N3 C20 H20B . . 109.5 ?
H20A C20 H20B . . 109.5 ?
N3 C20 H20C . . 109.5 ?
H20A C20 H20C . . 109.5 ?
H20B C20 H20C . . 109.5 ?
N3 C21 H21A . . 109.5 ?
N3 C21 H21B . . 109.5 ?
H21A C21 H21B . . 109.5 ?
N3 C21 H21C . . 109.5 ?
H21A C21 H21C . . 109.5 ?
H21B C21 H21C . . 109.5 ?
O4 C22 N3 . . 117.1(14) ?
O4 C22 H22 . . 121.5 ?
N3 C22 H22 . . 121.5 ?

loop_
_geom_bond_atom_site_label_1
_geom_bond_atom_site_label_2
_geom_bond_site_symmetry_2
_geom_bond_distance
_geom_bond_publ_flag
Cu1 O1 . 1.927(2) yes
Cu1 O1 2_656 2.440(2) yes
Cu1 O3 2_655 1.930(2) yes
Cu1 N2 . 2.020(3) yes
Cu1 N1 . 2.038(3) yes
O1 C6 . 1.316(4) ?
O1 Cu1 2_656 2.440(2) ?
O2 C19 . 1.238(4) ?
O3 C19 . 1.284(4) ?
O3 Cu1 2_655 1.930(2) ?
O4 C22 . 1.107(14) ?
N1 C5 . 1.335(5) ?
N1 C1 . 1.352(4) ?
N2 C12 . 1.289(4) ?
N2 C13 . 1.439(4) ?
N3 C21 . 1.358(11) ?
N3 C22 . 1.455(13) ?
N3 C20 . 1.498(12) ?
C1 C2 . 1.364(6) ?
C1 H1 . 0.9300 ?
C2 C3 . 1.376(7) ?
C2 H2 . 0.9300 ?
C3 C4 . 1.365(7) ?
C3 H3 . 0.9300 ?
C4 C5 . 1.384(6) ?
C4 H4 . 0.9300 ?
C5 H5 . 0.9300 ?
C6 C7 . 1.411(4) ?
C6 C11 . 1.415(5) ?
C7 C8 . 1.381(5) ?
C7 H7 . 0.9300 ?
C8 C9 . 1.369(6) ?
C8 H8 . 0.9300 ?
C9 C10 . 1.378(5) ?
C9 H9 . 0.9300 ?
C10 C11 . 1.408(5) ?
C10 H10 . 0.9300 ?
C11 C12 . 1.442(4) ?
C12 H12 . 0.9300 ?
C13 C18 . 1.372(4) ?
C13 C14 . 1.395(5) ?
C14 C15 . 1.376(4) ?
C14 H14 . 0.9300 ?
C15 C16 . 1.390(5) ?
C15 H15 . 0.9300 ?
C16 C17 . 1.387(5) ?
C16 C19 . 1.513(4) ?
C17 C18 . 1.385(4) ?
C17 H17 . 0.9300 ?
C18 H18 . 0.9300 ?
C20 H20A . 0.9600 ?
C20 H20B . 0.9600 ?
C20 H20C . 0.9600 ?
C21 H21A . 0.9599 ?
C21 H21B . 0.9599 ?
C21 H21C . 0.9601 ?
C22 H22 . 0.9300 ?
